data_4023054
loop_
_publ_author_name
'Gloria Ruiz-G\'omez'
'Mar\'ia Jos\'e Iglesias'
'Manuel Serrano-Ruiz'
'Fernando L\'opez-Ortiz'

_publ_section_title
;
 Dearomatizing Anionic Cyclization of
 N-Alkyl-N-benzyl(dinaphthyl)phosphinamides. A Facile Route
 to \g-(Amino)dihydronaphthalenylphosphinic Acids
;
_journal_name_full 'Journal of Organic Chemistry'
_journal_page_first 9704
_journal_page_last 9712
_journal_paper_doi 10.1021/jo701607s
_journal_volume 72
_journal_year 2007
_chemical_formula_sum 'C35 H30 N O P'
_chemical_formula_weight 511.57
_chemical_name_systematic
; 
 ? 
;
_space_group_IT_number 33
_symmetry_cell_setting orthorhombic
_symmetry_space_group_name_Hall 'P 2c -2n'
_symmetry_space_group_name_H-M 'P n a 21'
_atom_sites_solution_hydrogens geom
_atom_sites_solution_primary direct
_atom_sites_solution_secondary difmap
_audit_creation_method SHELXL-97
_cell_angle_alpha 90.00
_cell_angle_beta 90.00
_cell_angle_gamma 90.00
_cell_formula_units_Z 8
_cell_length_a 39.0560(18)
_cell_length_b 12.1150(5)
_cell_length_c 11.6690(5)
_cell_measurement_reflns_used 2181
_cell_measurement_temperature 293(2)
_cell_measurement_theta_max 35.055
_cell_measurement_theta_min 4.592
_cell_volume 5521.3(4)
_computing_cell_refinement 'Bruker APEX'
_computing_data_collection 'Bruker APEX'
_computing_data_reduction 'Bruker SHELXTL'
_computing_molecular_graphics 'Bruker SHELXTL'
_computing_publication_material 'Bruker SHELXTL'
_computing_structure_refinement 'SHELXL-97 (Sheldrick, 1997)'
_computing_structure_solution 'SHELXS-97 (Sheldrick, 1990)'
_diffrn_ambient_temperature 293(2)
_diffrn_measured_fraction_theta_full 0.995
_diffrn_measured_fraction_theta_max 0.995
_diffrn_measurement_device_type 'CCD area detector'
_diffrn_measurement_method 'phi and omega scans'
_diffrn_radiation_monochromator graphite
_diffrn_radiation_source 'fine-focus sealed tube'
_diffrn_radiation_type MoK\a
_diffrn_radiation_wavelength 0.71069
_diffrn_reflns_av_R_equivalents 0.0801
_diffrn_reflns_av_sigmaI/netI 0.1356
_diffrn_reflns_limit_h_max 36
_diffrn_reflns_limit_h_min -43
_diffrn_reflns_limit_k_max 12
_diffrn_reflns_limit_k_min -13
_diffrn_reflns_limit_l_max 12
_diffrn_reflns_limit_l_min -12
_diffrn_reflns_number 24453
_diffrn_reflns_theta_full 23.27
_diffrn_reflns_theta_max 23.27
_diffrn_reflns_theta_min 1.76
_exptl_absorpt_coefficient_mu 0.128
_exptl_absorpt_correction_type none
_exptl_crystal_colour colorless
_exptl_crystal_density_diffrn 1.231
_exptl_crystal_density_method 'not measured'
_exptl_crystal_description prismatic
_exptl_crystal_F_000 2160
_exptl_crystal_size_max 0.260
_exptl_crystal_size_mid 0.080
_exptl_crystal_size_min 0.060
_refine_diff_density_max 0.228
_refine_diff_density_min -0.216
_refine_diff_density_rms 0.057
_refine_ls_abs_structure_details 'Flack H D (1983), Acta Cryst. A39, 876-881'
_refine_ls_abs_structure_Flack 0.07(13)
_refine_ls_extinction_method none
_refine_ls_goodness_of_fit_ref 0.835
_refine_ls_hydrogen_treatment constr
_refine_ls_matrix_type full
_refine_ls_number_parameters 603
_refine_ls_number_reflns 7635
_refine_ls_number_restraints 1
_refine_ls_restrained_S_all 0.835
_refine_ls_R_factor_all 0.1155
_refine_ls_R_factor_gt 0.0484
_refine_ls_shift/su_max 0.000
_refine_ls_shift/su_mean 0.000
_refine_ls_structure_factor_coef Fsqd
_refine_ls_weighting_details 'calc w=1/[\s^2^(Fo^2^)+(0.0458P)^2^+0.0000P] where P=(Fo^2^+2Fc^2^)/3'
_refine_ls_weighting_scheme calc
_refine_ls_wR_factor_gt 0.0853
_refine_ls_wR_factor_ref 0.1221
_reflns_number_gt 3730
_reflns_number_total 7635
_reflns_threshold_expression >2sigma(I)
_cod_data_source_file jo701607s-File004.cif
_cod_data_source_block c:\sir97\fernando\144p\144pam
_cod_depositor_comments
;
The following automatic conversions were performed:
'_symmetry_cell_setting' value 'Orthorhombic' changed to 'orthorhombic'
according to '/home/saulius/struct/CIF-dictionaries/cif_core.dic'
dictionary named 'cif_core.dic' version 2.4.1 from 2010-06-29.

Automatic conversion script
Id: cif_fix_enum 1527 2010-12-29 10:47:43Z saulius 
;
_cod_database_code 4023054

loop_
_symmetry_equiv_pos_as_xyz
'x, y, z'
'-x, -y, z+1/2'
'-x+1/2, y+1/2, z+1/2'
'x+1/2, -y+1/2, z'

loop_
_atom_site_label
_atom_site_type_symbol
_atom_site_fract_x
_atom_site_fract_y
_atom_site_fract_z
_atom_site_U_iso_or_equiv
_atom_site_adp_type
_atom_site_occupancy
_atom_site_symmetry_multiplicity
_atom_site_calc_flag
_atom_site_refinement_flags
P1 P 0.75142(5) 0.17476(12) 0.70564(16) 0.0478(4) Uani 1 1 d .
P2 P 0.48611(4) 0.44956(12) 0.63282(16) 0.0493(5) Uani 1 1 d .
O1 O 0.75918(10) 0.1534(3) 0.5838(3) 0.0581(12) Uani 1 1 d .
O2 O 0.48153(10) 0.4351(3) 0.7580(3) 0.0568(12) Uani 1 1 d .
N1 N 0.71071(13) 0.1845(4) 0.7351(4) 0.0554(15) Uani 1 1 d .
N2 N 0.52610(12) 0.4548(4) 0.5896(4) 0.0496(14) Uani 1 1 d .
C10 C 0.67488(8) 0.0225(2) 0.7846(3) 0.061(2) Uani 1 1 d G
C11 C 0.68271(9) -0.0348(2) 0.6849(3) 0.070(2) Uani 1 1 d G
H11 H 0.7008 -0.0118 0.6389 0.084 Uiso 1 1 calc R
C12 C 0.66352(12) -0.1267(2) 0.6538(3) 0.098(3) Uani 1 1 d G
H12 H 0.6688 -0.1651 0.5871 0.117 Uiso 1 1 calc R
C13 C 0.63650(10) -0.16124(19) 0.7226(4) 0.114(4) Uani 1 1 d G
H13 H 0.6237 -0.2227 0.7018 0.137 Uiso 1 1 calc R
C14 C 0.62866(10) -0.1039(2) 0.8223(4) 0.114(3) Uani 1 1 d G
H14 H 0.6106 -0.1269 0.8683 0.137 Uiso 1 1 calc R
C15 C 0.64785(10) -0.0120(2) 0.8533(3) 0.083(2) Uani 1 1 d G
H15 H 0.6426 0.0264 0.9201 0.099 Uiso 1 1 calc R
C20 C 0.67256(8) 0.3481(2) 0.7115(3) 0.0668(19) Uani 1 1 d G
C21 C 0.64550(8) 0.34112(19) 0.7886(3) 0.093(3) Uani 1 1 d G
H21 H 0.6352 0.2733 0.8030 0.112 Uiso 1 1 calc R
C22 C 0.63385(11) 0.4354(2) 0.8440(4) 0.127(4) Uani 1 1 d G
H22 H 0.6157 0.4308 0.8956 0.152 Uiso 1 1 calc R
C23 C 0.64926(11) 0.5368(2) 0.8225(4) 0.116(3) Uani 1 1 d G
H23 H 0.6415 0.5999 0.8596 0.139 Uiso 1 1 calc R
C24 C 0.67632(10) 0.5438(2) 0.7455(4) 0.120(4) Uani 1 1 d G
H24 H 0.6866 0.6115 0.7311 0.144 Uiso 1 1 calc R
C25 C 0.68797(10) 0.4494(2) 0.6900(4) 0.091(3) Uani 1 1 d G
H25 H 0.7061 0.4541 0.6385 0.110 Uiso 1 1 calc R
C30 C 0.77306(17) 0.3002(4) 0.7575(5) 0.0467(17) Uani 1 1 d .
C31 C 0.75663(17) 0.3652(5) 0.8359(5) 0.0571(19) Uani 1 1 d .
H31 H 0.7349 0.3453 0.8608 0.068 Uiso 1 1 calc R
C32 C 0.7718(2) 0.4612(5) 0.8795(6) 0.080(3) Uani 1 1 d .
H32 H 0.7605 0.5050 0.9329 0.096 Uiso 1 1 calc R
C33 C 0.8037(2) 0.4884(6) 0.8412(7) 0.080(3) Uani 1 1 d .
H33 H 0.8136 0.5528 0.8689 0.096 Uiso 1 1 calc R
C34 C 0.8545(3) 0.4581(7) 0.7296(8) 0.093(3) Uani 1 1 d .
H34 H 0.8643 0.5222 0.7588 0.111 Uiso 1 1 calc R
C35 C 0.8718(2) 0.3967(9) 0.6544(9) 0.109(3) Uani 1 1 d .
H35 H 0.8933 0.4194 0.6299 0.131 Uiso 1 1 calc R
C36 C 0.8580(2) 0.3001(7) 0.6128(7) 0.091(3) Uani 1 1 d .
H36 H 0.8706 0.2568 0.5622 0.109 Uiso 1 1 calc R
C37 C 0.82652(19) 0.2682(5) 0.6452(6) 0.0638(18) Uani 1 1 d .
H37 H 0.8175 0.2032 0.6154 0.077 Uiso 1 1 calc R
C38 C 0.80693(18) 0.3295(5) 0.7221(6) 0.0540(18) Uani 1 1 d .
C39 C 0.8219(2) 0.4264(6) 0.7644(6) 0.070(2) Uani 1 1 d .
C40 C 0.76207(10) -0.0503(2) 0.7651(4) 0.0428(15) Uani 1 1 d G
C41 C 0.77814(10) -0.0737(3) 0.6616(3) 0.0593(19) Uani 1 1 d G
H41 H 0.7865 -0.0165 0.6164 0.071 Uiso 1 1 calc R
C42 C 0.78169(10) -0.1825(4) 0.6257(3) 0.074(2) Uani 1 1 d G
H42 H 0.7924 -0.1981 0.5565 0.089 Uiso 1 1 calc R
C43 C 0.76917(11) -0.2679(2) 0.6933(4) 0.083(2) Uani 1 1 d G
H43 H 0.7715 -0.3407 0.6693 0.099 Uiso 1 1 calc R
C44 C 0.75310(11) -0.2446(3) 0.7968(4) 0.069(2) Uani 1 1 d G
H44 H 0.7447 -0.3017 0.8420 0.083 Uiso 1 1 calc R
C45 C 0.74955(10) -0.1358(3) 0.8327(3) 0.0524(18) Uani 1 1 d G
C50 C 0.73315(18) -0.1138(5) 0.9418(6) 0.063(2) Uani 1 1 d .
H50 H 0.7285 -0.1724 0.9909 0.076 Uiso 1 1 calc R
C51 C 0.72475(18) -0.0143(5) 0.9729(6) 0.061(2) Uani 1 1 d .
H51 H 0.7148 -0.0030 1.0444 0.074 Uiso 1 1 calc R
C52 C 0.73079(15) 0.0816(4) 0.8958(5) 0.0477(17) Uani 1 1 d .
H52 H 0.7366 0.1443 0.9453 0.057 Uiso 1 1 calc R
C53 C 0.69769(15) 0.1152(4) 0.8277(5) 0.0504(17) Uani 1 1 d .
H53 H 0.6838 0.1621 0.8779 0.060 Uiso 1 1 calc R
C54 C 0.68679(16) 0.2441(5) 0.6608(6) 0.069(2) Uani 1 1 d .
H54A H 0.6679 0.1954 0.6420 0.083 Uiso 1 1 calc R
H54B H 0.6984 0.2624 0.5899 0.083 Uiso 1 1 calc R
C55 C 0.79525(15) 0.0883(5) 0.8753(5) 0.0608(19) Uani 1 1 d .
H55A H 0.7987 0.0330 0.9330 0.091 Uiso 1 1 calc R
H55B H 0.7945 0.1599 0.9105 0.091 Uiso 1 1 calc R
H55C H 0.8137 0.0858 0.8211 0.091 Uiso 1 1 calc R
C56 C 0.76112(14) 0.0663(4) 0.8128(5) 0.0379(15) Uani 1 1 d .
C60 C 0.55660(7) 0.2821(2) 0.5323(2) 0.0534(18) Uani 1 1 d G
C61 C 0.57791(10) 0.2322(2) 0.4522(3) 0.080(2) Uani 1 1 d G
H61 H 0.5799 0.2619 0.3790 0.096 Uiso 1 1 calc R
C62 C 0.59621(10) 0.1379(2) 0.4815(4) 0.098(3) Uani 1 1 d G
H62 H 0.6105 0.1045 0.4279 0.118 Uiso 1 1 calc R
C63 C 0.59319(9) 0.0935(2) 0.5909(4) 0.095(3) Uani 1 1 d G
H63 H 0.6054 0.0304 0.6105 0.114 Uiso 1 1 calc R
C64 C 0.57187(11) 0.1434(2) 0.6710(3) 0.081(2) Uani 1 1 d G
H64 H 0.5698 0.1137 0.7441 0.098 Uiso 1 1 calc R
C65 C 0.55357(9) 0.2377(2) 0.6417(3) 0.0640(18) Uani 1 1 d G
H65 H 0.5393 0.2711 0.6953 0.077 Uiso 1 1 calc R
C70 C 0.57037(8) 0.6071(2) 0.5827(2) 0.0601(19) Uani 1 1 d G
C71 C 0.55607(9) 0.7120(2) 0.5888(3) 0.075(2) Uani 1 1 d G
H71 H 0.5374 0.7249 0.6363 0.090 Uiso 1 1 calc R
C72 C 0.56972(11) 0.7976(2) 0.5240(4) 0.104(3) Uani 1 1 d G
H72 H 0.5602 0.8678 0.5281 0.125 Uiso 1 1 calc R
C73 C 0.59766(12) 0.7783(2) 0.4530(4) 0.123(4) Uani 1 1 d G
H73 H 0.6068 0.8356 0.4096 0.147 Uiso 1 1 calc R
C74 C 0.61195(11) 0.6734(2) 0.4468(4) 0.125(4) Uani 1 1 d G
H74 H 0.6306 0.6605 0.3993 0.150 Uiso 1 1 calc R
C75 C 0.59831(8) 0.5878(2) 0.5117(3) 0.103(3) Uani 1 1 d G
H75 H 0.6079 0.5176 0.5075 0.123 Uiso 1 1 calc R
C80 C 0.46477(17) 0.5735(5) 0.5842(5) 0.0489(17) Uani 1 1 d .
C81 C 0.47982(17) 0.6347(5) 0.4991(5) 0.0567(19) Uani 1 1 d .
H81 H 0.5004 0.6099 0.4682 0.068 Uiso 1 1 calc R
C82 C 0.4658(2) 0.7315(5) 0.4569(6) 0.062(2) Uani 1 1 d .
H82 H 0.4772 0.7719 0.4009 0.074 Uiso 1 1 calc R
C83 C 0.4354(2) 0.7667(5) 0.4983(7) 0.073(2) Uani 1 1 d .
H83 H 0.4259 0.8314 0.4696 0.087 Uiso 1 1 calc R
C84 C 0.3850(2) 0.7408(6) 0.6300(7) 0.085(2) Uani 1 1 d .
H84 H 0.3756 0.8072 0.6054 0.102 Uiso 1 1 calc R
C85 C 0.3679(2) 0.6791(8) 0.7070(8) 0.100(3) Uani 1 1 d .
H85 H 0.3465 0.7023 0.7332 0.120 Uiso 1 1 calc R
C86 C 0.3820(2) 0.5798(6) 0.7480(7) 0.081(2) Uani 1 1 d .
H86 H 0.3698 0.5370 0.7999 0.097 Uiso 1 1 calc R
C87 C 0.41341(17) 0.5462(5) 0.7123(6) 0.0667(19) Uani 1 1 d .
H87 H 0.4228 0.4818 0.7424 0.080 Uiso 1 1 calc R
C88 C 0.43222(17) 0.6072(5) 0.6301(6) 0.0552(17) Uani 1 1 d .
C89 C 0.41739(19) 0.7069(6) 0.5850(6) 0.062(2) Uani 1 1 d .
C90 C 0.48066(10) 0.1352(4) 0.5080(3) 0.0559(19) Uani 1 1 d G
C91 C 0.47831(11) 0.0265(3) 0.5454(4) 0.067(2) Uani 1 1 d G
H91 H 0.4835 -0.0311 0.4957 0.080 Uiso 1 1 calc R
C92 C 0.46818(10) 0.0040(2) 0.6572(4) 0.077(2) Uani 1 1 d G
H92 H 0.4666 -0.0687 0.6823 0.093 Uiso 1 1 calc R
C93 C 0.46040(10) 0.0901(4) 0.7315(3) 0.067(2) Uani 1 1 d G
H93 H 0.4536 0.0750 0.8063 0.080 Uiso 1 1 calc R
C94 C 0.46275(10) 0.1987(3) 0.6940(4) 0.0560(17) Uani 1 1 d G
H94 H 0.4575 0.2563 0.7438 0.067 Uiso 1 1 calc R
C95 C 0.47288(10) 0.2213(2) 0.5823(4) 0.0520(17) Uani 1 1 d G
C100 C 0.49146(18) 0.1554(5) 0.3911(6) 0.072(2) Uani 1 1 d .
H100 H 0.4915 0.0978 0.3384 0.087 Uiso 1 1 calc R
C101 C 0.50129(15) 0.2553(6) 0.3587(5) 0.0627(19) Uani 1 1 d .
H101 H 0.5090 0.2657 0.2841 0.075 Uiso 1 1 calc R
C102 C 0.50030(16) 0.3521(5) 0.4386(5) 0.0528(18) Uani 1 1 d .
H102 H 0.4935 0.4162 0.3926 0.063 Uiso 1 1 calc R
C103 C 0.53504(16) 0.3815(4) 0.4946(5) 0.0494(17) Uani 1 1 d .
H103 H 0.5484 0.4241 0.4391 0.059 Uiso 1 1 calc R
C104 C 0.55354(15) 0.5147(5) 0.6515(6) 0.0647(19) Uani 1 1 d .
H10A H 0.5710 0.4622 0.6740 0.078 Uiso 1 1 calc R
H10B H 0.5440 0.5460 0.7210 0.078 Uiso 1 1 calc R
C105 C 0.43683(15) 0.3586(4) 0.4832(6) 0.0607(19) Uani 1 1 d .
H10C H 0.4308 0.2982 0.4340 0.091 Uiso 1 1 calc R
H10D H 0.4368 0.4260 0.4399 0.091 Uiso 1 1 calc R
H10E H 0.4205 0.3640 0.5444 0.091 Uiso 1 1 calc R
C106 C 0.47279(16) 0.3388(4) 0.5337(5) 0.0452(16) Uani 1 1 d .

loop_
_atom_site_aniso_label
_atom_site_aniso_U_11
_atom_site_aniso_U_22
_atom_site_aniso_U_33
_atom_site_aniso_U_23
_atom_site_aniso_U_13
_atom_site_aniso_U_12
P1 0.0627(12) 0.0341(8) 0.0466(10) 0.0050(9) 0.0004(10) 0.0009(9)
P2 0.0563(13) 0.0413(9) 0.0503(12) -0.0003(10) -0.0071(10) 0.0013(9)
O1 0.091(4) 0.042(2) 0.042(3) 0.000(2) 0.006(2) 0.001(2)
O2 0.065(3) 0.065(3) 0.041(3) -0.002(2) -0.006(2) 0.006(2)
N1 0.060(4) 0.045(3) 0.061(4) 0.016(3) -0.006(3) 0.008(3)
N2 0.049(4) 0.049(3) 0.051(3) -0.002(3) -0.006(3) 0.002(3)
C10 0.061(5) 0.045(4) 0.078(5) 0.021(4) -0.005(4) 0.003(4)
C11 0.072(5) 0.057(4) 0.081(6) -0.007(4) -0.014(4) 0.025(4)
C12 0.095(7) 0.056(5) 0.142(8) -0.027(5) -0.053(6) -0.001(4)
C13 0.103(7) 0.065(5) 0.174(10) 0.038(6) -0.089(7) -0.033(5)
C14 0.123(8) 0.105(7) 0.116(8) 0.046(6) -0.044(6) -0.063(6)
C15 0.082(6) 0.084(5) 0.082(6) 0.030(5) -0.010(5) -0.015(5)
C20 0.049(4) 0.071(5) 0.081(5) 0.028(5) -0.001(4) 0.007(4)
C21 0.074(6) 0.067(5) 0.139(8) 0.044(5) 0.024(6) 0.019(4)
C22 0.100(7) 0.118(7) 0.162(9) 0.044(8) 0.044(7) 0.038(7)
C23 0.122(8) 0.069(5) 0.157(10) -0.008(6) 0.012(7) 0.031(6)
C24 0.085(7) 0.087(6) 0.187(11) 0.035(7) 0.017(7) 0.006(6)
C25 0.083(6) 0.054(4) 0.137(8) 0.034(5) -0.002(6) -0.002(4)
C30 0.065(5) 0.027(3) 0.048(4) 0.006(3) -0.001(4) -0.004(4)
C31 0.079(5) 0.047(4) 0.045(4) 0.012(4) 0.008(4) -0.001(4)
C32 0.152(9) 0.033(4) 0.056(5) -0.013(4) -0.018(6) -0.001(5)
C33 0.109(8) 0.047(5) 0.085(7) 0.019(5) -0.030(6) -0.047(5)
C34 0.089(7) 0.102(7) 0.087(8) 0.037(6) -0.042(5) -0.049(6)
C35 0.065(7) 0.168(10) 0.095(8) 0.039(7) -0.006(6) -0.013(7)
C36 0.068(7) 0.108(7) 0.097(7) 0.014(6) 0.002(5) 0.006(5)
C37 0.054(5) 0.067(5) 0.070(5) 0.014(4) 0.003(4) 0.009(4)
C38 0.061(5) 0.042(4) 0.058(5) 0.016(4) -0.006(4) -0.005(4)
C39 0.099(7) 0.057(5) 0.053(5) 0.011(4) -0.014(5) -0.005(5)
C40 0.046(4) 0.039(4) 0.043(4) 0.002(3) -0.012(3) 0.006(3)
C41 0.062(5) 0.053(4) 0.063(5) 0.009(4) -0.009(4) 0.011(4)
C42 0.112(6) 0.058(4) 0.051(4) -0.008(4) 0.002(4) 0.034(4)
C43 0.121(7) 0.043(4) 0.084(6) -0.008(5) -0.025(6) 0.015(4)
C44 0.101(6) 0.045(4) 0.061(5) 0.003(4) -0.013(5) -0.012(4)
C45 0.068(5) 0.029(3) 0.060(5) 0.005(3) -0.016(4) -0.007(4)
C50 0.091(6) 0.046(4) 0.053(5) 0.020(4) -0.002(4) -0.004(4)
C51 0.082(6) 0.050(4) 0.051(5) 0.010(4) 0.001(4) -0.014(4)
C52 0.065(5) 0.031(3) 0.048(4) 0.002(3) -0.005(4) -0.001(4)
C53 0.059(5) 0.046(4) 0.046(4) 0.003(3) 0.005(4) 0.012(4)
C54 0.073(5) 0.059(4) 0.075(5) 0.009(4) -0.001(4) 0.011(4)
C55 0.069(5) 0.061(4) 0.053(4) 0.005(4) -0.010(4) -0.004(4)
C56 0.049(4) 0.026(3) 0.039(4) 0.006(3) -0.002(3) 0.006(3)
C60 0.051(5) 0.059(4) 0.051(4) 0.001(4) -0.002(4) 0.004(4)
C61 0.075(6) 0.083(6) 0.082(6) -0.005(5) 0.014(5) 0.028(5)
C62 0.099(7) 0.098(6) 0.097(7) 0.001(6) 0.023(6) 0.039(6)
C63 0.083(6) 0.073(5) 0.128(8) -0.009(5) -0.014(6) 0.037(5)
C64 0.098(6) 0.059(5) 0.087(7) 0.017(4) -0.020(5) 0.010(4)
C65 0.059(5) 0.061(4) 0.072(5) 0.000(4) -0.004(4) 0.008(4)
C70 0.050(5) 0.065(4) 0.065(5) -0.009(4) -0.004(4) -0.018(4)
C71 0.058(5) 0.080(5) 0.087(6) -0.005(5) -0.006(4) -0.013(4)
C72 0.100(8) 0.094(6) 0.117(8) 0.031(6) -0.035(6) -0.041(6)
C73 0.112(9) 0.162(9) 0.094(7) 0.021(7) -0.006(6) -0.068(8)
C74 0.135(9) 0.128(8) 0.111(8) -0.019(7) 0.049(7) -0.062(7)
C75 0.071(6) 0.125(7) 0.112(7) -0.056(6) 0.038(5) -0.022(5)
C80 0.057(5) 0.044(4) 0.046(4) -0.005(3) -0.002(4) 0.000(4)
C81 0.067(5) 0.056(4) 0.047(4) -0.001(4) -0.010(4) 0.006(4)
C82 0.079(6) 0.050(5) 0.057(5) -0.001(4) -0.003(4) -0.004(4)
C83 0.093(7) 0.049(5) 0.076(6) 0.013(4) -0.022(5) 0.004(5)
C84 0.082(7) 0.082(6) 0.092(7) -0.026(6) -0.016(6) 0.035(5)
C85 0.056(6) 0.155(9) 0.089(7) -0.032(7) -0.006(6) 0.012(6)
C86 0.067(6) 0.093(6) 0.083(6) -0.003(5) -0.001(5) 0.000(5)
C87 0.047(4) 0.086(5) 0.068(5) 0.001(5) 0.008(4) 0.006(4)
C88 0.063(5) 0.047(4) 0.055(4) -0.012(4) -0.009(4) 0.005(4)
C89 0.064(5) 0.053(4) 0.070(5) -0.022(4) -0.014(4) 0.006(4)
C90 0.053(5) 0.047(4) 0.068(5) -0.013(4) 0.000(4) -0.001(4)
C91 0.085(6) 0.031(4) 0.085(6) -0.009(4) -0.013(5) -0.010(4)
C92 0.088(6) 0.043(4) 0.100(7) 0.029(5) -0.030(5) -0.012(4)
C93 0.087(5) 0.053(4) 0.060(5) 0.011(4) -0.008(4) -0.010(4)
C94 0.070(5) 0.043(4) 0.055(4) 0.003(4) 0.004(4) -0.004(3)
C95 0.045(4) 0.048(4) 0.064(5) 0.005(4) -0.010(4) 0.003(3)
C100 0.089(6) 0.051(4) 0.076(6) -0.015(4) -0.007(5) -0.014(5)
C101 0.069(5) 0.077(5) 0.043(4) -0.023(4) -0.004(4) 0.000(4)
C102 0.065(5) 0.041(4) 0.053(4) 0.000(3) -0.007(4) 0.006(4)
C103 0.060(5) 0.042(4) 0.046(4) 0.001(3) 0.003(4) 0.001(4)
C104 0.057(4) 0.072(5) 0.065(5) -0.010(4) -0.017(4) 0.007(4)
C105 0.057(5) 0.047(4) 0.078(5) 0.009(4) -0.011(4) -0.002(4)
C106 0.050(4) 0.038(4) 0.047(4) -0.001(3) -0.002(3) 0.002(3)

loop_
_atom_type_symbol
_atom_type_description
_atom_type_scat_dispersion_real
_atom_type_scat_dispersion_imag
_atom_type_scat_source
C C 0.0033 0.0016 'International Tables Vol C Tables 4.2.6.8 and 6.1.1.4'
H H 0.0000 0.0000 'International Tables Vol C Tables 4.2.6.8 and 6.1.1.4'
N N 0.0061 0.0033 'International Tables Vol C Tables 4.2.6.8 and 6.1.1.4'
O O 0.0106 0.0060 'International Tables Vol C Tables 4.2.6.8 and 6.1.1.4'
P P 0.1023 0.0942 'International Tables Vol C Tables 4.2.6.8 and 6.1.1.4'

loop_
_geom_angle_atom_site_label_1
_geom_angle_atom_site_label_2
_geom_angle_atom_site_label_3
_geom_angle
O1 P1 N1 114.6(3)
O1 P1 C30 111.5(3)
N1 P1 C30 108.6(3)
O1 P1 C56 119.0(2)
N1 P1 C56 96.2(3)
C30 P1 C56 105.6(3)
O2 P2 N2 115.0(3)
O2 P2 C80 110.6(3)
N2 P2 C80 108.0(3)
O2 P2 C106 119.8(3)
N2 P2 C106 95.9(3)
C80 P2 C106 106.1(3)
C53 N1 C54 119.9(5)
C53 N1 P1 117.0(4)
C54 N1 P1 122.2(4)
C103 N2 C104 119.6(5)
C103 N2 P2 115.9(4)
C104 N2 P2 123.8(4)
C11 C10 C15 120.0
C11 C10 C53 121.2(3)
C15 C10 C53 118.5(3)
C10 C11 C12 120.0
C10 C11 H11 120.0
C12 C11 H11 120.0
C11 C12 C13 120.0
C11 C12 H12 120.0
C13 C12 H12 120.0
C14 C13 C12 120.0
C14 C13 H13 120.0
C12 C13 H13 120.0
C13 C14 C15 120.0
C13 C14 H14 120.0
C15 C14 H14 120.0
C14 C15 C10 120.0
C14 C15 H15 120.0
C10 C15 H15 120.0
C21 C20 C25 120.0
C21 C20 C54 119.1(3)
C25 C20 C54 120.7(3)
C20 C21 C22 120.0
C20 C21 H21 120.0
C22 C21 H21 120.0
C23 C22 C21 120.0
C23 C22 H22 120.0
C21 C22 H22 120.0
C22 C23 C24 120.0
C22 C23 H23 120.0
C24 C23 H23 120.0
C25 C24 C23 120.0
C25 C24 H24 120.0
C23 C24 H24 120.0
C24 C25 C20 120.0
C24 C25 H25 120.0
C20 C25 H25 120.0
C31 C30 C38 118.9(6)
C31 C30 P1 118.7(5)
C38 C30 P1 122.3(5)
C30 C31 C32 121.5(7)
C30 C31 H31 119.2
C32 C31 H31 119.2
C33 C32 C31 117.9(7)
C33 C32 H32 121.0
C31 C32 H32 121.0
C32 C33 C39 123.8(7)
C32 C33 H33 118.1
C39 C33 H33 118.1
C35 C34 C39 120.0(9)
C35 C34 H34 120.0
C39 C34 H34 120.0
C34 C35 C36 120.7(10)
C34 C35 H35 119.7
C36 C35 H35 119.7
C37 C36 C35 120.1(9)
C37 C36 H36 119.9
C35 C36 H36 119.9
C36 C37 C38 122.0(7)
C36 C37 H37 119.0
C38 C37 H37 119.0
C37 C38 C39 116.4(7)
C37 C38 C30 124.1(7)
C39 C38 C30 119.5(7)
C33 C39 C34 121.0(9)
C33 C39 C38 118.3(8)
C34 C39 C38 120.7(8)
C41 C40 C45 120.0
C41 C40 C56 121.3(3)
C45 C40 C56 118.4(3)
C42 C41 C40 120.0
C42 C41 H41 120.0
C40 C41 H41 120.0
C41 C42 C43 120.0
C41 C42 H42 120.0
C43 C42 H42 120.0
C44 C43 C42 120.0
C44 C43 H43 120.0
C42 C43 H43 120.0
C43 C44 C45 120.0
C43 C44 H44 120.0
C45 C44 H44 120.0
C44 C45 C40 120.0
C44 C45 C50 118.9(4)
C40 C45 C50 121.1(4)
C51 C50 C45 121.7(6)
C51 C50 H50 119.1
C45 C50 H50 119.1
C50 C51 C52 121.0(6)
C50 C51 H51 119.5
C52 C51 H51 119.5
C51 C52 C56 114.1(5)
C51 C52 C53 112.2(5)
C56 C52 C53 110.2(5)
C51 C52 H52 106.6
C56 C52 H52 106.6
C53 C52 H52 106.6
N1 C53 C10 112.6(5)
N1 C53 C52 103.7(5)
C10 C53 C52 117.3(4)
N1 C53 H53 107.6
C10 C53 H53 107.6
C52 C53 H53 107.6
N1 C54 C20 114.7(5)
N1 C54 H54A 108.6
C20 C54 H54A 108.6
N1 C54 H54B 108.6
C20 C54 H54B 108.6
H54A C54 H54B 107.6
C56 C55 H55A 109.5
C56 C55 H55B 109.5
H55A C55 H55B 109.5
C56 C55 H55C 109.5
H55A C55 H55C 109.5
H55B C55 H55C 109.5
C40 C56 C52 111.1(4)
C40 C56 C55 108.2(4)
C52 C56 C55 110.3(5)
C40 C56 P1 114.6(4)
C52 C56 P1 100.5(3)
C55 C56 P1 111.9(4)
C61 C60 C65 120.0
C61 C60 C103 118.5(3)
C65 C60 C103 121.3(3)
C62 C61 C60 120.0
C62 C61 H61 120.0
C60 C61 H61 120.0
C61 C62 C63 120.0
C61 C62 H62 120.0
C63 C62 H62 120.0
C64 C63 C62 120.0
C64 C63 H63 120.0
C62 C63 H63 120.0
C63 C64 C65 120.0
C63 C64 H64 120.0
C65 C64 H64 120.0
C64 C65 C60 120.0
C64 C65 H65 120.0
C60 C65 H65 120.0
C75 C70 C71 120.0
C75 C70 C104 121.9(2)
C71 C70 C104 118.0(2)
C70 C71 C72 120.0
C70 C71 H71 120.0
C72 C71 H71 120.0
C73 C72 C71 120.0
C73 C72 H72 120.0
C71 C72 H72 120.0
C72 C73 C74 120.0
C72 C73 H73 120.0
C74 C73 H73 120.0
C73 C74 C75 120.0
C73 C74 H74 120.0
C75 C74 H74 120.0
C70 C75 C74 120.0
C70 C75 H75 120.0
C74 C75 H75 120.0
C81 C80 C88 119.7(6)
C81 C80 P2 118.6(5)
C88 C80 P2 121.7(5)
C80 C81 C82 123.1(7)
C80 C81 H81 118.5
C82 C81 H81 118.5
C83 C82 C81 119.1(7)
C83 C82 H82 120.4
C81 C82 H82 120.4
C82 C83 C89 121.7(7)
C82 C83 H83 119.2
C89 C83 H83 119.2
C85 C84 C89 121.7(8)
C85 C84 H84 119.2
C89 C84 H84 119.2
C84 C85 C86 120.3(8)
C84 C85 H85 119.9
C86 C85 H85 119.9
C87 C86 C85 120.5(8)
C87 C86 H86 119.7
C85 C86 H86 119.7
C86 C87 C88 121.3(7)
C86 C87 H87 119.4
C88 C87 H87 119.4
C87 C88 C80 124.2(6)
C87 C88 C89 118.5(6)
C80 C88 C89 117.3(7)
C84 C89 C83 123.3(8)
C84 C89 C88 117.6(7)
C83 C89 C88 119.1(7)
C91 C90 C95 120.0
C91 C90 C100 118.4(4)
C95 C90 C100 121.6(4)
C92 C91 C90 120.0
C92 C91 H91 120.0
C90 C91 H91 120.0
C91 C92 C93 120.0
C91 C92 H92 120.0
C93 C92 H92 120.0
C94 C93 C92 120.0
C94 C93 H93 120.0
C92 C93 H93 120.0
C95 C94 C93 120.0
C95 C94 H94 120.0
C93 C94 H94 120.0
C94 C95 C90 120.0
C94 C95 C106 121.9(4)
C90 C95 C106 117.8(4)
C101 C100 C90 120.5(6)
C101 C100 H100 119.7
C90 C100 H100 119.7
C100 C101 C102 122.0(6)
C100 C101 H101 119.0
C102 C101 H101 119.0
C101 C102 C103 114.9(5)
C101 C102 C106 112.4(5)
C103 C102 C106 109.2(5)
C101 C102 H102 106.6
C103 C102 H102 106.6
C106 C102 H102 106.6
N2 C103 C60 113.0(4)
N2 C103 C102 104.5(5)
C60 C103 C102 114.9(4)
N2 C103 H103 108.0
C60 C103 H103 108.0
C102 C103 H103 108.0
N2 C104 C70 114.4(5)
N2 C104 H10A 108.7
C70 C104 H10A 108.7
N2 C104 H10B 108.7
C70 C104 H10B 108.7
H10A C104 H10B 107.6
C106 C105 H10C 109.5
C106 C105 H10D 109.5
H10C C105 H10D 109.5
C106 C105 H10E 109.5
H10C C105 H10E 109.5
H10D C105 H10E 109.5
C95 C106 C105 106.8(5)
C95 C106 C102 111.1(5)
C105 C106 C102 110.0(5)
C95 C106 P2 116.3(4)
C105 C106 P2 112.5(4)
C102 C106 P2 100.2(4)

loop_
_geom_bond_atom_site_label_1
_geom_bond_atom_site_label_2
_geom_bond_distance
P1 O1 1.477(4)
P1 N1 1.631(5)
P1 C30 1.841(6)
P1 C56 1.853(5)
P2 O2 1.482(4)
P2 N2 1.642(5)
P2 C80 1.809(6)
P2 C106 1.847(6)
N1 C53 1.459(7)
N1 C54 1.465(7)
N2 C103 1.462(7)
N2 C104 1.483(6)
C10 C11 1.3900
C10 C15 1.3900
C10 C53 1.518(6)
C11 C12 1.3900
C11 H11 0.9300
C12 C13 1.3900
C12 H12 0.9300
C13 C14 1.3900
C13 H13 0.9300
C14 C15 1.3900
C14 H14 0.9300
C15 H15 0.9300
C20 C21 1.3900
C20 C25 1.3900
C20 C54 1.499(6)
C21 C22 1.3900
C21 H21 0.9300
C22 C23 1.3899
C22 H22 0.9300
C23 C24 1.3901
C23 H23 0.9300
C24 C25 1.3900
C24 H24 0.9300
C25 H25 0.9300
C30 C31 1.367(7)
C30 C38 1.431(8)
C31 C32 1.401(8)
C31 H31 0.9300
C32 C33 1.362(9)
C32 H32 0.9300
C33 C39 1.369(9)
C33 H33 0.9300
C34 C35 1.333(11)
C34 C39 1.392(10)
C34 H34 0.9300
C35 C36 1.376(10)
C35 H35 0.9300
C36 C37 1.345(9)
C36 H36 0.9300
C37 C38 1.394(8)
C37 H37 0.9300
C38 C39 1.400(8)
C40 C41 1.3900
C40 C45 1.3900
C40 C56 1.519(5)
C41 C42 1.3900
C41 H41 0.9300
C42 C43 1.3900
C42 H42 0.9300
C43 C44 1.3900
C43 H43 0.9300
C44 C45 1.3900
C44 H44 0.9300
C45 C50 1.450(7)
C50 C51 1.301(7)
C50 H50 0.9300
C51 C52 1.488(7)
C51 H51 0.9300
C52 C56 1.541(7)
C52 C53 1.572(7)
C52 H52 0.9800
C53 H53 0.9800
C54 H54A 0.9700
C54 H54B 0.9700
C55 C56 1.542(7)
C55 H55A 0.9600
C55 H55B 0.9600
C55 H55C 0.9600
C60 C61 1.3900
C60 C65 1.3900
C60 C103 1.534(6)
C61 C62 1.3900
C61 H61 0.9300
C62 C63 1.3900
C62 H62 0.9300
C63 C64 1.3900
C63 H63 0.9300
C64 C65 1.3900
C64 H64 0.9300
C65 H65 0.9300
C70 C75 1.3899
C70 C71 1.3900
C70 C104 1.527(6)
C71 C72 1.3900
C71 H71 0.9300
C72 C73 1.3900
C72 H72 0.9300
C73 C74 1.3900
C73 H73 0.9300
C74 C75 1.3900
C74 H74 0.9300
C75 H75 0.9300
C80 C81 1.371(8)
C80 C88 1.438(8)
C81 C82 1.385(8)
C81 H81 0.9300
C82 C83 1.353(8)
C82 H82 0.9300
C83 C89 1.429(9)
C83 H83 0.9300
C84 C85 1.347(10)
C84 C89 1.428(9)
C84 H84 0.9300
C85 C86 1.408(9)
C85 H85 0.9300
C86 C87 1.357(8)
C86 H86 0.9300
C87 C88 1.417(8)
C87 H87 0.9300
C88 C89 1.438(8)
C90 C91 1.3900
C90 C95 1.3900
C90 C100 1.449(8)
C91 C92 1.3900
C91 H91 0.9300
C92 C93 1.3900
C92 H92 0.9300
C93 C94 1.3900
C93 H93 0.9300
C94 C95 1.3900
C94 H94 0.9300
C95 C106 1.532(6)
C100 C101 1.324(8)
C100 H100 0.9300
C101 C102 1.499(8)
C101 H101 0.9300
C102 C103 1.548(8)
C102 C106 1.553(8)
C102 H102 0.9800
C103 H103 0.9800
C104 H10A 0.9700
C104 H10B 0.9700
C105 C106 1.542(7)
C105 H10C 0.9600
C105 H10D 0.9600
C105 H10E 0.9600

loop_
_geom_torsion_atom_site_label_1
_geom_torsion_atom_site_label_2
_geom_torsion_atom_site_label_3
_geom_torsion_atom_site_label_4
_geom_torsion
O1 P1 N1 C53 127.6(4)
C30 P1 N1 C53 -107.0(4)
C56 P1 N1 C53 1.8(4)
O1 P1 N1 C54 -41.8(5)
C30 P1 N1 C54 83.6(5)
C56 P1 N1 C54 -167.6(4)
O2 P2 N2 C103 129.6(4)
C80 P2 N2 C103 -106.4(4)
C106 P2 N2 C103 2.7(4)
O2 P2 N2 C104 -40.8(5)
C80 P2 N2 C104 83.2(5)
C106 P2 N2 C104 -167.7(4)
C15 C10 C11 C12 0.0
C53 C10 C11 C12 173.1(3)
C10 C11 C12 C13 0.0
C11 C12 C13 C14 0.0
C12 C13 C14 C15 0.0
C13 C14 C15 C10 0.0
C11 C10 C15 C14 0.0
C53 C10 C15 C14 -173.3(3)
C25 C20 C21 C22 0.0
C54 C20 C21 C22 174.5(3)
C20 C21 C22 C23 0.0
C21 C22 C23 C24 0.0
C22 C23 C24 C25 0.0
C23 C24 C25 C20 0.0
C21 C20 C25 C24 0.0
C54 C20 C25 C24 -174.4(3)
O1 P1 C30 C31 144.6(4)
N1 P1 C30 C31 17.4(5)
C56 P1 C30 C31 -84.8(5)
O1 P1 C30 C38 -37.9(6)
N1 P1 C30 C38 -165.0(5)
C56 P1 C30 C38 92.7(5)
C38 C30 C31 C32 1.8(9)
P1 C30 C31 C32 179.4(5)
C30 C31 C32 C33 0.1(10)
C31 C32 C33 C39 -1.2(11)
C39 C34 C35 C36 -1.8(13)
C34 C35 C36 C37 2.0(13)
C35 C36 C37 C38 -0.9(11)
C36 C37 C38 C39 -0.2(9)
C36 C37 C38 C30 178.8(6)
C31 C30 C38 C37 178.3(6)
P1 C30 C38 C37 0.7(8)
C31 C30 C38 C39 -2.7(8)
P1 C30 C38 C39 179.7(5)
C32 C33 C39 C34 -179.3(7)
C32 C33 C39 C38 0.3(11)
C35 C34 C39 C33 -179.8(7)
C35 C34 C39 C38 0.6(11)
C37 C38 C39 C33 -179.2(6)
C30 C38 C39 C33 1.7(9)
C37 C38 C39 C34 0.4(9)
C30 C38 C39 C34 -178.7(6)
C45 C40 C41 C42 0.0
C56 C40 C41 C42 173.4(4)
C40 C41 C42 C43 0.0
C41 C42 C43 C44 0.0
C42 C43 C44 C45 0.0
C43 C44 C45 C40 0.0
C43 C44 C45 C50 -179.1(5)
C41 C40 C45 C44 0.0
C56 C40 C45 C44 -173.6(4)
C41 C40 C45 C50 179.0(5)
C56 C40 C45 C50 5.4(5)
C44 C45 C50 C51 -170.2(6)
C40 C45 C50 C51 10.7(9)
C45 C50 C51 C52 1.7(11)
C50 C51 C52 C56 -28.1(9)
C50 C51 C52 C53 98.1(8)
C54 N1 C53 C10 60.2(6)
P1 N1 C53 C10 -109.5(4)
C54 N1 C53 C52 -172.0(5)
P1 N1 C53 C52 18.3(6)
C11 C10 C53 N1 39.7(5)
C15 C10 C53 N1 -147.1(4)
C11 C10 C53 C52 -80.6(5)
C15 C10 C53 C52 92.6(5)
C51 C52 C53 N1 -163.4(5)
C56 C52 C53 N1 -35.1(6)
C51 C52 C53 C10 -38.5(7)
C56 C52 C53 C10 89.7(5)
C53 N1 C54 C20 79.3(6)
P1 N1 C54 C20 -111.6(5)
C21 C20 C54 N1 -80.5(5)
C25 C20 C54 N1 93.9(5)
C41 C40 C56 C52 156.3(3)
C45 C40 C56 C52 -30.1(5)
C41 C40 C56 C55 -82.4(5)
C45 C40 C56 C55 91.1(5)
C41 C40 C56 P1 43.2(5)
C45 C40 C56 P1 -143.2(3)
C51 C52 C56 C40 40.4(7)
C53 C52 C56 C40 -86.8(5)
C51 C52 C56 C55 -79.6(6)
C53 C52 C56 C55 153.2(5)
C51 C52 C56 P1 162.2(4)
C53 C52 C56 P1 34.9(5)
O1 P1 C56 C40 -24.7(5)
N1 P1 C56 C40 97.8(4)
C30 P1 C56 C40 -150.9(4)
O1 P1 C56 C52 -143.9(3)
N1 P1 C56 C52 -21.4(4)
C30 P1 C56 C52 89.9(4)
O1 P1 C56 C55 99.0(5)
N1 P1 C56 C55 -138.4(4)
C30 P1 C56 C55 -27.1(5)
C65 C60 C61 C62 0.0
C103 C60 C61 C62 -176.1(3)
C60 C61 C62 C63 0.0
C61 C62 C63 C64 0.0
C62 C63 C64 C65 0.0
C63 C64 C65 C60 0.0
C61 C60 C65 C64 0.0
C103 C60 C65 C64 176.0(3)
C75 C70 C71 C72 0.0
C104 C70 C71 C72 -177.4(3)
C70 C71 C72 C73 0.0
C71 C72 C73 C74 0.0
C72 C73 C74 C75 0.0
C71 C70 C75 C74 0.0
C104 C70 C75 C74 177.3(3)
C73 C74 C75 C70 0.0
O2 P2 C80 C81 143.6(5)
N2 P2 C80 C81 16.9(5)
C106 P2 C80 C81 -85.0(5)
O2 P2 C80 C88 -38.3(6)
N2 P2 C80 C88 -164.9(5)
C106 P2 C80 C88 93.1(5)
C88 C80 C81 C82 2.7(9)
P2 C80 C81 C82 -179.1(5)
C80 C81 C82 C83 -2.1(10)
C81 C82 C83 C89 0.5(10)
C89 C84 C85 C86 1.8(12)
C84 C85 C86 C87 1.3(12)
C85 C86 C87 C88 -2.4(11)
C86 C87 C88 C80 -176.8(6)
C86 C87 C88 C89 0.3(9)
C81 C80 C88 C87 175.5(6)
P2 C80 C88 C87 -2.6(9)
C81 C80 C88 C89 -1.6(8)
P2 C80 C88 C89 -179.7(4)
C85 C84 C89 C83 176.1(8)
C85 C84 C89 C88 -3.7(11)
C82 C83 C89 C84 -179.4(7)
C82 C83 C89 C88 0.5(10)
C87 C88 C89 C84 2.6(9)
C80 C88 C89 C84 179.9(6)
C87 C88 C89 C83 -177.2(6)
C80 C88 C89 C83 0.0(8)
C95 C90 C91 C92 0.0
C100 C90 C91 C92 179.7(5)
C90 C91 C92 C93 0.0
C91 C92 C93 C94 0.0
C92 C93 C94 C95 0.0
C93 C94 C95 C90 0.0
C93 C94 C95 C106 174.4(4)
C91 C90 C95 C94 0.0
C100 C90 C95 C94 -179.7(5)
C91 C90 C95 C106 -174.7(4)
C100 C90 C95 C106 5.7(5)
C91 C90 C100 C101 -165.1(5)
C95 C90 C100 C101 14.5(9)
C90 C100 C101 C102 -2.7(10)
C100 C101 C102 C103 99.0(7)
C100 C101 C102 C106 -26.6(9)
C104 N2 C103 C60 64.5(6)
P2 N2 C103 C60 -106.3(4)
C104 N2 C103 C102 -169.9(5)
P2 N2 C103 C102 19.3(5)
C61 C60 C103 N2 -154.5(3)
C65 C60 C103 N2 29.5(5)
C61 C60 C103 C102 85.6(5)
C65 C60 C103 C102 -90.4(5)
C101 C102 C103 N2 -164.7(5)
C106 C102 C103 N2 -37.5(6)
C101 C102 C103 C60 -40.3(7)
C106 C102 C103 C60 87.0(6)
C103 N2 C104 C70 70.8(6)
P2 N2 C104 C70 -119.2(4)
C75 C70 C104 N2 -88.2(5)
C71 C70 C104 N2 89.2(4)
C94 C95 C106 C105 -88.4(5)
C90 C95 C106 C105 86.2(5)
C94 C95 C106 C102 151.7(4)
C90 C95 C106 C102 -33.7(6)
C94 C95 C106 P2 38.1(5)
C90 C95 C106 P2 -147.4(3)
C101 C102 C106 C95 42.7(7)
C103 C102 C106 C95 -85.9(6)
C101 C102 C106 C105 -75.2(6)
C103 C102 C106 C105 156.1(5)
C101 C102 C106 P2 166.2(4)
C103 C102 C106 P2 37.5(5)
O2 P2 C106 C95 -26.8(5)
N2 P2 C106 C95 96.5(4)
C80 P2 C106 C95 -152.7(4)
O2 P2 C106 C105 96.8(5)
N2 P2 C106 C105 -139.9(4)
C80 P2 C106 C105 -29.2(5)
O2 P2 C106 C102 -146.5(4)
N2 P2 C106 C102 -23.2(4)
C80 P2 C106 C102 87.5(4)
